data_4084639
loop_
_publ_author_name
'Song, Li-Cheng'
'Hu, Fu-Qiang'
'Zhao, Gao-Yu'
'Zhang, Ji-Wei'
'Zhang, Wei-Wei'

_publ_section_title
;
 Several New [Fe]Hydrogenase Model Complexes with a Single Fe Center
 Ligated to an Acylmethyl(hydroxymethyl)pyridine or
 Acylmethyl(hydroxy)pyridine Ligand
;
_journal_issue 22
_journal_name_full Organometallics
_journal_page_first 6614
_journal_paper_doi 10.1021/om5009296
_journal_volume 33
_journal_year 2014
_chemical_formula_sum 'C18.5 H16 Fe N O6'
_chemical_formula_weight 404.17
_chemical_name_systematic
; 
 ? 
;
_space_group_IT_number 14
_symmetry_cell_setting monoclinic
_symmetry_space_group_name_Hall '-P 2ybc'
_symmetry_space_group_name_H-M 'P 1 21/c 1'
_atom_sites_solution_hydrogens geom
_atom_sites_solution_primary direct
_atom_sites_solution_secondary difmap
_audit_creation_method SHELXL-97
_cell_angle_alpha 90.00
_cell_angle_beta 107.78(3)
_cell_angle_gamma 90.00
_cell_formula_units_Z 4
_cell_length_a 11.118(2)
_cell_length_b 10.254(2)
_cell_length_c 17.233(3)
_cell_measurement_reflns_used 5074
_cell_measurement_temperature 293(2)
_cell_measurement_theta_max 28.2013
_cell_measurement_theta_min 1.9862
_cell_volume 1870.8(7)
_computing_cell_refinement crystalclear
_computing_data_collection crystalclear
_computing_data_reduction crystalclear
_computing_molecular_graphics 'Bruker SHELXTL'
_computing_publication_material 'Bruker SHELXTL'
_computing_structure_refinement 'SHELXL-97 (Sheldrick, 1997)'
_computing_structure_solution 'SHELXS-97 (Sheldrick, 1990)'
_diffrn_ambient_temperature 293(2)
_diffrn_measured_fraction_theta_full 0.996
_diffrn_measured_fraction_theta_max 0.996
_diffrn_measurement_device_type 'rigaku saturn'
_diffrn_measurement_method '\w scans'
_diffrn_radiation_monochromator confocal
_diffrn_radiation_source 'rotating anode'
_diffrn_radiation_type MoK\a
_diffrn_radiation_wavelength 0.71073
_diffrn_reflns_av_R_equivalents 0.0419
_diffrn_reflns_av_sigmaI/netI 0.0327
_diffrn_reflns_limit_h_max 13
_diffrn_reflns_limit_h_min -13
_diffrn_reflns_limit_k_max 12
_diffrn_reflns_limit_k_min -10
_diffrn_reflns_limit_l_max 19
_diffrn_reflns_limit_l_min -20
_diffrn_reflns_number 14294
_diffrn_reflns_theta_full 25.02
_diffrn_reflns_theta_max 25.02
_diffrn_reflns_theta_min 2.34
_diffrn_standards_decay_% 0
_diffrn_standards_interval_count 0
_diffrn_standards_interval_time 0
_diffrn_standards_number 0
_exptl_absorpt_coefficient_mu 0.840
_exptl_absorpt_correction_T_max 0.9059
_exptl_absorpt_correction_T_min 0.8500
_exptl_absorpt_correction_type multi-scan
_exptl_absorpt_process_details crystalclear
_exptl_crystal_colour yellow
_exptl_crystal_density_diffrn 1.435
_exptl_crystal_density_method 'not measured'
_exptl_crystal_description block
_exptl_crystal_F_000 832
_exptl_crystal_size_max 0.20
_exptl_crystal_size_mid 0.18
_exptl_crystal_size_min 0.12
_refine_diff_density_max 1.281
_refine_diff_density_min -0.544
_refine_diff_density_rms 0.122
_refine_ls_extinction_method none
_refine_ls_goodness_of_fit_ref 1.178
_refine_ls_hydrogen_treatment constr
_refine_ls_matrix_type full
_refine_ls_number_parameters 280
_refine_ls_number_reflns 3275
_refine_ls_number_restraints 108
_refine_ls_restrained_S_all 1.236
_refine_ls_R_factor_all 0.0850
_refine_ls_R_factor_gt 0.0759
_refine_ls_shift/su_max 0.000
_refine_ls_shift/su_mean 0.000
_refine_ls_structure_factor_coef Fsqd
_refine_ls_weighting_details 'calc w=1/[\s^2^(Fo^2^)+(0.2000P)^2^+0.0000P] where P=(Fo^2^+2Fc^2^)/3'
_refine_ls_weighting_scheme calc
_refine_ls_wR_factor_gt 0.2626
_refine_ls_wR_factor_ref 0.2765
_reflns_number_gt 2712
_reflns_number_total 3275
_reflns_threshold_expression >2sigma(I)
_cod_data_source_file om5009296_si_002.cif
_cod_data_source_block 1
_cod_depositor_comments
;
The following automatic conversions were performed:

'_symmetry_cell_setting' value 'Monoclinic' changed to 'monoclinic'
according to
/home/saulius/struct/COD-crude-data--automatic-downloads/rss-feeds/ACS/lib/dictionaries/cif_core.dic
dictionary named 'cif_core.dic' version 2.4.2 from
2011-04-26.

'_exptl_absorpt_correction_type' value 'MULTI-SCAN'
changed to 'multi-scan' according to
/home/saulius/struct/COD-crude-data--automatic-downloads/rss-feeds/ACS/lib/dictionaries/cif_core.dic
dictionary named 'cif_core.dic' version 2.4.2 from
2011-04-26.

'_refine_ls_hydrogen_treatment' value 'CONSTR' changed
to 'constr' according to
/home/saulius/struct/COD-crude-data--automatic-downloads/rss-feeds/ACS/lib/dictionaries/cif_core.dic
dictionary named 'cif_core.dic' version 2.4.2 from 2011-04-26.

Automatic conversion script
Id: cif_fix_values 2827 2014-09-09 07:05:25Z andrius 

 Adding full bibliography for 4084639--4084643.cif.
;
_cod_original_cell_volume 1870.8(6)
_cod_original_sg_symbol_H-M P2(1)/c
_cod_original_formula_sum 'C18.50 H16 Fe N O6'
_cod_database_code 4084639

loop_
_symmetry_equiv_pos_as_xyz
'x, y, z'
'-x, y+1/2, -z+1/2'
'-x, -y, -z'
'x, -y-1/2, z-1/2'

loop_
_atom_site_label
_atom_site_type_symbol
_atom_site_fract_x
_atom_site_fract_y
_atom_site_fract_z
_atom_site_U_iso_or_equiv
_atom_site_adp_type
_atom_site_occupancy
_atom_site_symmetry_multiplicity
_atom_site_calc_flag
_atom_site_refinement_flags
Fe1 Fe -0.12360(6) 0.65654(7) 0.08303(4) 0.0477(4) Uani 1 1 d .
O1 O -0.0982(5) 0.3834(4) 0.1341(3) 0.0828(13) Uani 1 1 d .
O2 O -0.3862(5) 0.5913(6) 0.0148(4) 0.123(2) Uani 1 1 d U
O3 O -0.0798(4) 0.6641(3) -0.0271(2) 0.0599(10) Uani 1 1 d .
H3 H -0.0294 0.6032 -0.0424 0.072 Uiso 1 1 calc R
O4 O -0.1711(6) 0.6454(5) 0.2358(3) 0.0981(17) Uani 1 1 d U
O5 O 0.0536(3) 0.7092(3) 0.1377(2) 0.0562(9) Uani 1 1 d .
O6 O 0.1562(4) 0.5290(4) 0.1221(3) 0.0856(14) Uani 1 1 d .
N1 N -0.1479(4) 0.8407(4) 0.0536(3) 0.0521(10) Uani 1 1 d .
C1 C -0.1013(5) 0.4910(5) 0.1148(3) 0.0579(13) Uani 1 1 d .
C2 C -0.2837(6) 0.6192(7) 0.0395(4) 0.0704(15) Uani 1 1 d .
C3 C -0.1368(6) 0.7742(5) -0.0762(3) 0.0686(15) Uani 1 1 d .
H3A H -0.2197 0.7511 -0.1120 0.082 Uiso 1 1 calc R
H3B H -0.0850 0.8023 -0.1093 0.082 Uiso 1 1 calc R
C4 C -0.1474(5) 0.8809(6) -0.0197(3) 0.0617(13) Uani 1 1 d .
C5 C -0.1594(8) 1.0119(6) -0.0390(5) 0.089(2) Uani 1 1 d .
H5 H -0.1609 1.0408 -0.0905 0.107 Uiso 1 1 calc R
C6 C -0.1689(8) 1.0989(7) 0.0196(6) 0.102(2) Uani 1 1 d .
H6 H -0.1761 1.1876 0.0080 0.123 Uiso 1 1 calc R
C7 C -0.1679(7) 1.0555(6) 0.0948(5) 0.0862(19) Uani 1 1 d .
H7 H -0.1739 1.1145 0.1345 0.103 Uiso 1 1 calc R
C8 C -0.1579(5) 0.9250(5) 0.1114(3) 0.0636(14) Uani 1 1 d .
C9 C -0.1548(7) 0.8586(7) 0.1890(4) 0.084(2) Uani 1 1 d .
H9A H -0.2274 0.8860 0.2049 0.101 Uiso 1 1 calc R
H9B H -0.0794 0.8854 0.2316 0.101 Uiso 1 1 calc R
C10 C -0.1558(5) 0.7082(7) 0.1817(3) 0.0665(14) Uani 1 1 d .
C11 C 0.1519(5) 0.6434(5) 0.1470(3) 0.0522(12) Uani 1 1 d .
C12 C 0.2713(5) 0.7088(5) 0.1918(3) 0.0583(12) Uani 1 1 d .
C13 C 0.3864(7) 0.6596(7) 0.1875(7) 0.113(3) Uani 1 1 d .
H13 H 0.3876 0.5853 0.1569 0.136 Uiso 1 1 calc R
C14 C 0.4971(7) 0.7202(9) 0.2283(7) 0.131(3) Uani 1 1 d U
H14 H 0.5721 0.6918 0.2207 0.158 Uiso 1 1 calc R
C15 C 0.4997(8) 0.8240(8) 0.2810(7) 0.129(3) Uani 1 1 d U
H15 H 0.5760 0.8591 0.3127 0.155 Uiso 1 1 calc R
C16 C 0.3899(7) 0.8716(8) 0.2850(6) 0.104(3) Uani 1 1 d .
H16 H 0.3896 0.9428 0.3184 0.125 Uiso 1 1 calc R
C17 C 0.2746(5) 0.8154(5) 0.2391(4) 0.0658(14) Uani 1 1 d .
H17 H 0.1992 0.8519 0.2413 0.079 Uiso 1 1 calc R
C18 C 0.512(3) 1.009(2) 1.0962(12) 0.086(5) Uani 0.25 1 d PDU
C19 C 0.519(3) 0.8656(19) 1.0742(12) 0.088(5) Uani 0.25 1 d PDU
C20 C 0.480(3) 0.8324(16) 0.9842(13) 0.090(5) Uani 0.25 1 d PDU
C21 C 0.5004(18) 0.9336(19) 0.9257(11) 0.061(4) Uani 0.25 1 d PDU
C22 C 0.485(2) 1.0777(17) 0.9456(12) 0.075(4) Uani 0.25 1 d PDU
C23 C 0.483(2) 1.1114(18) 1.0313(13) 0.072(5) Uani 0.25 1 d PDU

loop_
_atom_site_aniso_label
_atom_site_aniso_U_11
_atom_site_aniso_U_22
_atom_site_aniso_U_33
_atom_site_aniso_U_23
_atom_site_aniso_U_13
_atom_site_aniso_U_12
Fe1 0.0548(6) 0.0496(6) 0.0393(6) -0.0040(3) 0.0150(4) -0.0110(3)
O1 0.107(3) 0.058(2) 0.095(3) 0.011(2) 0.048(3) -0.009(2)
O2 0.071(3) 0.138(5) 0.142(5) 0.022(4) 0.005(3) -0.040(3)
O3 0.080(3) 0.055(2) 0.048(2) -0.0064(14) 0.0254(19) -0.0087(16)
O4 0.139(4) 0.106(4) 0.067(3) 0.003(2) 0.058(3) -0.019(3)
O5 0.0573(19) 0.0515(19) 0.057(2) -0.0061(16) 0.0128(15) -0.0067(16)
O6 0.086(3) 0.053(2) 0.100(3) -0.022(2) 0.001(2) 0.0009(19)
N1 0.051(2) 0.049(3) 0.052(2) -0.0059(17) 0.0094(19) -0.0090(15)
C1 0.067(3) 0.056(3) 0.055(3) -0.002(2) 0.024(2) -0.012(2)
C2 0.067(4) 0.073(4) 0.064(3) 0.002(3) 0.010(3) -0.022(3)
C3 0.091(4) 0.064(4) 0.050(3) 0.006(3) 0.021(3) -0.012(3)
C4 0.064(3) 0.062(3) 0.055(3) 0.009(3) 0.013(2) -0.009(3)
C5 0.108(5) 0.060(4) 0.095(5) 0.015(4) 0.025(4) -0.008(3)
C6 0.107(6) 0.052(4) 0.146(7) 0.010(5) 0.034(5) 0.010(4)
C7 0.093(5) 0.058(4) 0.104(5) -0.020(4) 0.025(4) -0.008(3)
C8 0.060(3) 0.063(3) 0.068(3) -0.018(3) 0.020(3) -0.001(2)
C9 0.097(5) 0.093(5) 0.065(4) -0.027(3) 0.027(4) 0.005(4)
C10 0.070(3) 0.083(4) 0.047(3) -0.012(3) 0.019(2) -0.011(3)
C11 0.062(3) 0.047(3) 0.047(3) -0.0022(19) 0.015(2) 0.002(2)
C12 0.056(3) 0.043(3) 0.072(3) -0.002(2) 0.014(2) -0.001(2)
C13 0.062(4) 0.084(5) 0.178(9) -0.049(5) 0.016(5) 0.015(3)
C14 0.060(4) 0.129(6) 0.196(8) -0.044(6) 0.028(4) 0.012(4)
C15 0.068(4) 0.109(6) 0.180(8) -0.035(5) -0.007(5) -0.005(4)
C16 0.071(4) 0.092(5) 0.138(7) -0.051(5) 0.015(4) -0.008(4)
C17 0.057(3) 0.064(3) 0.072(4) -0.016(3) 0.013(3) -0.001(2)
C18 0.069(7) 0.094(8) 0.097(8) 0.006(7) 0.028(6) 0.000(6)
C19 0.075(7) 0.088(8) 0.101(8) 0.009(7) 0.025(6) 0.007(6)
C20 0.075(7) 0.091(8) 0.103(8) 0.009(7) 0.025(6) 0.019(6)
C21 0.041(6) 0.071(7) 0.075(7) 0.023(6) 0.026(6) 0.009(6)
C22 0.050(6) 0.082(7) 0.088(7) 0.019(6) 0.012(6) -0.005(6)
C23 0.051(6) 0.074(7) 0.095(8) 0.004(7) 0.026(6) -0.006(6)

loop_
_atom_type_symbol
_atom_type_description
_atom_type_scat_dispersion_real
_atom_type_scat_dispersion_imag
_atom_type_scat_source
C C 0.0033 0.0016 'International Tables Vol C Tables 4.2.6.8 and 6.1.1.4'
H H 0.0000 0.0000 'International Tables Vol C Tables 4.2.6.8 and 6.1.1.4'
N N 0.0061 0.0033 'International Tables Vol C Tables 4.2.6.8 and 6.1.1.4'
O O 0.0106 0.0060 'International Tables Vol C Tables 4.2.6.8 and 6.1.1.4'
Fe Fe 0.3463 0.8444 'International Tables Vol C Tables 4.2.6.8 and 6.1.1.4'

loop_
_geom_angle_atom_site_label_1
_geom_angle_atom_site_label_2
_geom_angle_atom_site_label_3
_geom_angle
_geom_angle_site_symmetry_1
_geom_angle_site_symmetry_3
C2 Fe1 C1 87.2(3) . .
C2 Fe1 C10 90.0(3) . .
C1 Fe1 C10 92.1(3) . .
C2 Fe1 N1 93.3(3) . .
C1 Fe1 N1 177.2(2) . .
C10 Fe1 N1 85.1(2) . .
C2 Fe1 O5 175.4(2) . .
C1 Fe1 O5 95.1(2) . .
C10 Fe1 O5 86.0(2) . .
N1 Fe1 O5 84.18(16) . .
C2 Fe1 O3 96.1(2) . .
C1 Fe1 O3 105.35(19) . .
C10 Fe1 O3 161.7(2) . .
N1 Fe1 O3 77.35(16) . .
O5 Fe1 O3 87.05(15) . .
C3 O3 Fe1 112.3(3) . .
C3 O3 H3 123.9 . .
Fe1 O3 H3 123.9 . .
C11 O5 Fe1 128.0(3) . .
C4 N1 C8 121.9(5) . .
C4 N1 Fe1 120.4(4) . .
C8 N1 Fe1 117.6(4) . .
O1 C1 Fe1 174.0(5) . .
O2 C2 Fe1 176.6(6) . .
O3 C3 C4 107.5(4) . .
O3 C3 H3A 110.2 . .
C4 C3 H3A 110.2 . .
O3 C3 H3B 110.2 . .
C4 C3 H3B 110.2 . .
H3A C3 H3B 108.5 . .
N1 C4 C5 120.1(6) . .
N1 C4 C3 114.6(5) . .
C5 C4 C3 125.3(6) . .
C6 C5 C4 118.5(7) . .
C6 C5 H5 120.7 . .
C4 C5 H5 120.7 . .
C7 C6 C5 120.3(6) . .
C7 C6 H6 119.8 . .
C5 C6 H6 119.8 . .
C8 C7 C6 119.6(6) . .
C8 C7 H7 120.2 . .
C6 C7 H7 120.2 . .
N1 C8 C7 119.5(6) . .
N1 C8 C9 112.7(5) . .
C7 C8 C9 127.8(6) . .
C8 C9 C10 112.6(5) . .
C8 C9 H9A 109.1 . .
C10 C9 H9A 109.1 . .
C8 C9 H9B 109.1 . .
C10 C9 H9B 109.1 . .
H9A C9 H9B 107.8 . .
O4 C10 C9 118.4(6) . .
O4 C10 Fe1 131.1(6) . .
C9 C10 Fe1 110.5(4) . .
O5 C11 O6 125.6(5) . .
O5 C11 C12 115.6(4) . .
O6 C11 C12 118.8(5) . .
C17 C12 C13 117.7(5) . .
C17 C12 C11 122.3(5) . .
C13 C12 C11 120.0(5) . .
C14 C13 C12 120.3(7) . .
C14 C13 H13 119.9 . .
C12 C13 H13 119.9 . .
C13 C14 C15 121.2(7) . .
C13 C14 H14 119.4 . .
C15 C14 H14 119.4 . .
C16 C15 C14 118.4(7) . .
C16 C15 H15 120.8 . .
C14 C15 H15 120.8 . .
C15 C16 C17 120.7(7) . .
C15 C16 H16 119.6 . .
C17 C16 H16 119.6 . .
C12 C17 C16 121.3(6) . .
C12 C17 H17 119.3 . .
C16 C17 H17 119.3 . .
C21 C18 C22 111(3) 3_677 3_677
C21 C18 C23 14(3) 3_677 .
C22 C18 C23 96.6(15) 3_677 .
C21 C18 C19 135(3) 3_677 .
C22 C18 C19 24.0(12) 3_677 .
C23 C18 C19 120.3(11) . .
C22 C19 C20 74(3) 3_677 .
C22 C19 C18 45(3) 3_677 .
C20 C19 C18 116.8(11) . .
C22 C19 C23 53(2) 3_677 3_677
C20 C19 C23 25.5(10) . 3_677
C18 C19 C23 97.9(12) . 3_677
C23 C20 C22 78(2) 3_677 3_677
C23 C20 C21 24(2) 3_677 .
C22 C20 C21 93.6(12) 3_677 .
C23 C20 C19 99(3) 3_677 .
C22 C20 C19 25.8(9) 3_677 .
C21 C20 C19 118.3(13) . .
C18 C21 C23 154(5) 3_677 3_677
C18 C21 C20 155(4) 3_677 .
C23 C21 C20 22(2) 3_677 .
C18 C21 C22 44(3) 3_677 .
C23 C21 C22 110(2) 3_677 .
C20 C21 C22 117.6(11) . .
C19 C22 C18 111(4) 3_677 3_677
C19 C22 C20 80(3) 3_677 3_677
C18 C22 C20 161(3) 3_677 3_677
C19 C22 C23 106(3) 3_677 .
C18 C22 C23 142.5(16) 3_677 .
C20 C22 C23 30.7(10) 3_677 .
C19 C22 C21 136(3) 3_677 .
C18 C22 C21 24.8(11) 3_677 .
C20 C22 C21 139.9(16) 3_677 .
C23 C22 C21 118.0(10) . .
C19 C22 C23 159(4) 3_677 3_677
C18 C22 C23 48.3(10) 3_677 3_677
C20 C22 C23 117.3(16) 3_677 3_677
C23 C22 C23 94.6(12) . 3_677
C21 C22 C23 23.5(9) . 3_677
C20 C23 C21 134(4) 3_677 3_677
C20 C23 C18 138(3) 3_677 .
C21 C23 C18 12(2) 3_677 .
C20 C23 C22 71(2) 3_677 .
C21 C23 C22 132(2) 3_677 .
C18 C23 C22 120.2(11) . .
C20 C23 C19 55(2) 3_677 3_677
C21 C23 C19 152(3) 3_677 3_677
C18 C23 C19 140.5(13) . 3_677
C22 C23 C19 20.6(8) . 3_677
C20 C23 C22 134(3) 3_677 3_677
C21 C23 C22 46.7(16) 3_677 3_677
C18 C23 C22 35.1(10) . 3_677
C22 C23 C22 85.4(12) . 3_677
C19 C23 C22 105.9(16) 3_677 3_677

loop_
_geom_bond_atom_site_label_1
_geom_bond_atom_site_label_2
_geom_bond_distance
_geom_bond_site_symmetry_2
Fe1 C2 1.750(6) .
Fe1 C1 1.777(5) .
Fe1 C10 1.915(5) .
Fe1 N1 1.952(4) .
Fe1 O5 1.982(3) .
Fe1 O3 2.100(4) .
O1 C1 1.150(6) .
O2 C2 1.125(7) .
O3 C3 1.436(6) .
O3 H3 0.9300 .
O4 C10 1.187(7) .
O5 C11 1.253(6) .
O6 C11 1.255(6) .
N1 C4 1.330(7) .
N1 C8 1.349(6) .
C3 C4 1.492(8) .
C3 H3A 0.9700 .
C3 H3B 0.9700 .
C4 C5 1.381(8) .
C5 C6 1.375(10) .
C5 H5 0.9300 .
C6 C7 1.368(11) .
C6 H6 0.9300 .
C7 C8 1.366(9) .
C7 H7 0.9300 .
C8 C9 1.491(9) .
C9 C10 1.546(9) .
C9 H9A 0.9700 .
C9 H9B 0.9700 .
C11 C12 1.477(7) .
C12 C17 1.357(7) .
C12 C13 1.398(9) .
C13 C14 1.367(11) .
C13 H13 0.9300 .
C14 C15 1.394(12) .
C14 H14 0.9300 .
C15 C16 1.336(12) .
C15 H15 0.9300 .
C16 C17 1.408(8) .
C16 H16 0.9300 .
C17 H17 0.9300 .
C18 C21 0.69(2) 3_677
C18 C22 1.15(3) 3_677
C18 C23 1.496(10) .
C18 C19 1.527(10) .
C19 C22 0.67(2) 3_677
C19 C20 1.516(10) .
C19 C23 1.82(3) 3_677
C20 C23 0.80(2) 3_677
C20 C22 1.48(3) 3_677
C20 C21 1.511(10) .
C21 C18 0.69(2) 3_677
C21 C23 0.84(2) 3_677
C21 C22 1.537(10) .
C22 C19 0.67(2) 3_677
C22 C18 1.15(3) 3_677
C22 C20 1.48(3) 3_677
C22 C23 1.523(10) .
C22 C23 1.99(2) 3_677
C23 C20 0.80(2) 3_677
C23 C21 0.84(2) 3_677
C23 C19 1.82(3) 3_677
C23 C22 1.99(2) 3_677

loop_
_geom_torsion_atom_site_label_1
_geom_torsion_atom_site_label_2
_geom_torsion_atom_site_label_3
_geom_torsion_atom_site_label_4
_geom_torsion
_geom_torsion_site_symmetry_1
_geom_torsion_site_symmetry_4
C2 Fe1 O3 C3 69.1(4) . .
C1 Fe1 O3 C3 157.8(4) . .
C10 Fe1 O3 C3 -39.8(8) . .
N1 Fe1 O3 C3 -23.0(3) . .
O5 Fe1 O3 C3 -107.7(3) . .
C2 Fe1 O5 C11 155(3) . .
C1 Fe1 O5 C11 35.0(5) . .
C10 Fe1 O5 C11 126.8(5) . .
N1 Fe1 O5 C11 -147.8(4) . .
O3 Fe1 O5 C11 -70.2(4) . .
C2 Fe1 N1 C4 -85.3(4) . .
C1 Fe1 N1 C4 174(4) . .
C10 Fe1 N1 C4 -175.0(4) . .
O5 Fe1 N1 C4 98.5(4) . .
O3 Fe1 N1 C4 10.2(4) . .
C2 Fe1 N1 C8 98.3(4) . .
C1 Fe1 N1 C8 -2(4) . .
C10 Fe1 N1 C8 8.6(4) . .
O5 Fe1 N1 C8 -77.9(4) . .
O3 Fe1 N1 C8 -166.2(4) . .
C2 Fe1 C1 O1 -17(5) . .
C10 Fe1 C1 O1 73(5) . .
N1 Fe1 C1 O1 83(6) . .
O5 Fe1 C1 O1 159(5) . .
O3 Fe1 C1 O1 -113(5) . .
C1 Fe1 C2 O2 38(13) . .
C10 Fe1 C2 O2 -54(13) . .
N1 Fe1 C2 O2 -139(13) . .
O5 Fe1 C2 O2 -83(13) . .
O3 Fe1 C2 O2 143(13) . .
Fe1 O3 C3 C4 30.2(5) . .
C8 N1 C4 C5 -1.0(8) . .
Fe1 N1 C4 C5 -177.3(5) . .
C8 N1 C4 C3 -179.5(5) . .
Fe1 N1 C4 C3 4.2(6) . .
O3 C3 C4 N1 -22.9(7) . .
O3 C3 C4 C5 158.7(6) . .
N1 C4 C5 C6 1.3(10) . .
C3 C4 C5 C6 179.7(7) . .
C4 C5 C6 C7 -0.7(12) . .
C5 C6 C7 C8 -0.3(11) . .
C4 N1 C8 C7 0.0(8) . .
Fe1 N1 C8 C7 176.4(4) . .
C4 N1 C8 C9 -179.3(5) . .
Fe1 N1 C8 C9 -2.9(6) . .
C6 C7 C8 N1 0.7(9) . .
C6 C7 C8 C9 179.8(7) . .
N1 C8 C9 C10 -6.4(8) . .
C7 C8 C9 C10 174.4(5) . .
C8 C9 C10 O4 -169.7(6) . .
C8 C9 C10 Fe1 12.6(7) . .
C2 Fe1 C10 O4 78.3(7) . .
C1 Fe1 C10 O4 -8.9(7) . .
N1 Fe1 C10 O4 171.6(7) . .
O5 Fe1 C10 O4 -103.9(7) . .
O3 Fe1 C10 O4 -171.9(5) . .
C2 Fe1 C10 C9 -104.4(5) . .
C1 Fe1 C10 C9 168.4(5) . .
N1 Fe1 C10 C9 -11.1(4) . .
O5 Fe1 C10 C9 73.4(4) . .
O3 Fe1 C10 C9 5.4(9) . .
Fe1 O5 C11 O6 0.6(8) . .
Fe1 O5 C11 C12 -179.1(3) . .
O5 C11 C12 C17 17.9(8) . .
O6 C11 C12 C17 -161.8(6) . .
O5 C11 C12 C13 -163.4(7) . .
O6 C11 C12 C13 16.9(9) . .
C17 C12 C13 C14 -1.8(13) . .
C11 C12 C13 C14 179.5(8) . .
C12 C13 C14 C15 6.3(17) . .
C13 C14 C15 C16 -6.5(18) . .
C14 C15 C16 C17 2.2(17) . .
C13 C12 C17 C16 -2.4(11) . .
C11 C12 C17 C16 176.3(6) . .
C15 C16 C17 C12 2.2(14) . .
C21 C18 C19 C22 9(7) 3_677 3_677
C23 C18 C19 C22 9(5) . 3_677
C21 C18 C19 C20 -7(7) 3_677 .
C22 C18 C19 C20 -17(4) 3_677 .
C23 C18 C19 C20 -8(4) . .
C21 C18 C19 C23 11(6) 3_677 3_677
C22 C18 C19 C23 2(4) 3_677 3_677
C23 C18 C19 C23 10(3) . 3_677
C22 C19 C20 C23 34(5) 3_677 3_677
C18 C19 C20 C23 46(4) . 3_677
C18 C19 C20 C22 12(3) . 3_677
C23 C19 C20 C22 -34(5) 3_677 3_677
C22 C19 C20 C21 18(5) 3_677 .
C18 C19 C20 C21 30(3) . .
C23 C19 C20 C21 -15(2) 3_677 .
C23 C20 C21 C18 -112(11) 3_677 3_677
C22 C20 C21 C18 -64(8) 3_677 3_677
C19 C20 C21 C18 -72(8) . 3_677
C22 C20 C21 C23 48(5) 3_677 3_677
C19 C20 C21 C23 40(5) . 3_677
C23 C20 C21 C22 -74(6) 3_677 .
C22 C20 C21 C22 -26(3) 3_677 .
C19 C20 C21 C22 -34(3) . .
C18 C21 C22 C19 -10(7) 3_677 3_677
C23 C21 C22 C19 169(6) 3_677 3_677
C20 C21 C22 C19 -168(6) . 3_677
C23 C21 C22 C18 179(6) 3_677 3_677
C20 C21 C22 C18 -158(5) . 3_677
C18 C21 C22 C20 -159(6) 3_677 3_677
C23 C21 C22 C20 20(4) 3_677 3_677
C20 C21 C22 C20 43(4) . 3_677
C18 C21 C22 C23 173(5) 3_677 .
C23 C21 C22 C23 -8(4) 3_677 .
C20 C21 C22 C23 15(3) . .
C18 C21 C22 C23 -179(6) 3_677 3_677
C20 C21 C22 C23 23(2) . 3_677
C21 C18 C23 C20 75(11) 3_677 3_677
C22 C18 C23 C20 -103(4) 3_677 3_677
C19 C18 C23 C20 -107(4) . 3_677
C22 C18 C23 C21 -178(12) 3_677 3_677
C19 C18 C23 C21 179(12) . 3_677
C21 C18 C23 C22 170(11) 3_677 .
C22 C18 C23 C22 -8(4) 3_677 .
C19 C18 C23 C22 -11(4) . .
C21 C18 C23 C19 165(11) 3_677 3_677
C22 C18 C23 C19 -13(4) 3_677 3_677
C19 C18 C23 C19 -16(5) . 3_677
C21 C18 C23 C22 178(12) 3_677 3_677
C19 C18 C23 C22 -4(2) . 3_677
C19 C22 C23 C20 -35(5) 3_677 3_677
C18 C22 C23 C20 148(5) 3_677 3_677
C21 C22 C23 C20 143(3) . 3_677
C23 C22 C23 C20 140(3) 3_677 3_677
C19 C22 C23 C21 -168(5) 3_677 3_677
C18 C22 C23 C21 15(6) 3_677 3_677
C20 C22 C23 C21 -133(5) 3_677 3_677
C21 C22 C23 C21 10(5) . 3_677
C23 C22 C23 C21 7(3) 3_677 3_677
C19 C22 C23 C18 -171(4) 3_677 .
C18 C22 C23 C18 12(6) 3_677 .
C20 C22 C23 C18 -136(4) 3_677 .
C21 C22 C23 C18 8(3) . .
C23 C22 C23 C18 4(2) 3_677 .
C18 C22 C23 C19 -177(8) 3_677 3_677
C20 C22 C23 C19 35(5) 3_677 3_677
C21 C22 C23 C19 178(6) . 3_677
C23 C22 C23 C19 175(5) 3_677 3_677
C19 C22 C23 C22 -175(5) 3_677 3_677
C18 C22 C23 C22 8(4) 3_677 3_677
C20 C22 C23 C22 -140(3) 3_677 3_677
C21 C22 C23 C22 3.2(16) . 3_677
C23 C22 C23 C22 -0.002(2) 3_677 3_677
